data_7011986
loop_
_publ_author_name
'Baker, Charles F.'
'Barker, Marten G.'
'Blake, Alexander J.'
'Wilson, Claire'
'Gregory, Duncan H.'

_publ_section_title
;
 New families of mixed alkaline-earth nitridomolybdates and
 nitridotungstates, (Ba,Sr)3[MN4] (M = Mo, W)
;
_journal_issue 21
_journal_name_full 'Journal of the Chemical Society, Dalton Transactions'
_journal_page_first 3961
_journal_page_last 3966
_journal_paper_doi 10.1039/b206427h
_journal_year 2002
_chemical_formula_moiety 'Sr2.27 Ba0.73 W N4'
_chemical_formula_sum 'Ba0.73 N4 Sr2.27 W'
_chemical_formula_weight 539.17
_chemical_name_common 'strontium barium nitridotungstate'
_chemical_name_systematic
;
tri (strontium/barium) nitridotungstate (VI)
;
_space_group_IT_number 61
_symmetry_cell_setting orthorhombic
_symmetry_space_group_name_Hall '-P 2ac 2ab'
_symmetry_space_group_name_H-M 'P b c a'
_atom_sites_solution_hydrogens geom
_atom_sites_solution_primary direct
_atom_sites_solution_secondary difmap
_audit_creation_method SHELXL-97
_cell_angle_alpha 90.00
_cell_angle_beta 90.00
_cell_angle_gamma 90.00
_cell_formula_units_Z 8
_cell_length_a 10.506(3)
_cell_length_b 9.750(3)
_cell_length_c 11.682(3)
_cell_measurement_reflns_used 611
_cell_measurement_temperature 150(2)
_cell_measurement_theta_max 27.58
_cell_measurement_theta_min 3.34
_cell_volume 1196.6(6)
_computing_cell_refinement 'Bruker SAINT V6.02'
_computing_data_collection 'Bruker SMART V5.054'
_computing_data_reduction 'Bruker SHELXTL'
_computing_molecular_graphics 'ATOMS 4.1 (Dowty, 1998)'
_computing_publication_material 'SHELXL-97 (Sheldrick, 1997)'
_computing_structure_refinement 'SHELXL-97 (Sheldrick, 1997)'
_computing_structure_solution 'Sir97 (Giacovazzo, 1997)'
_diffrn_ambient_temperature 150(2)
_diffrn_measured_fraction_theta_full 0.802
_diffrn_measured_fraction_theta_max 0.802
_diffrn_measurement_device_type 'Bruker Smart CCD'
_diffrn_measurement_method omega
_diffrn_radiation_monochromator graphite
_diffrn_radiation_source 'normal-focus sealed tube'
_diffrn_radiation_type MoK\a
_diffrn_radiation_wavelength 0.71073
_diffrn_reflns_av_R_equivalents 0.077
_diffrn_reflns_av_sigmaI/netI 0.0673
_diffrn_reflns_limit_h_max 13
_diffrn_reflns_limit_h_min -14
_diffrn_reflns_limit_k_max 10
_diffrn_reflns_limit_k_min -12
_diffrn_reflns_limit_l_max 11
_diffrn_reflns_limit_l_min -15
_diffrn_reflns_number 6323
_diffrn_reflns_theta_full 28.81
_diffrn_reflns_theta_max 28.81
_diffrn_reflns_theta_min 3.34
_diffrn_standards_decay_% 0
_exptl_absorpt_coefficient_mu 43.909
_exptl_absorpt_correction_T_max 0.064
_exptl_absorpt_correction_T_min 0.017
_exptl_absorpt_correction_type multi-scan
_exptl_absorpt_process_details SADABS
_exptl_crystal_colour red/brown
_exptl_crystal_density_diffrn 5.986
_exptl_crystal_density_meas ?
_exptl_crystal_density_method .
_exptl_crystal_description block
_exptl_crystal_F_000 1833
_exptl_crystal_size_max 0.15
_exptl_crystal_size_mid 0.12
_exptl_crystal_size_min 0.08
_refine_diff_density_max 2.656
_refine_diff_density_min -2.150
_refine_diff_density_rms 0.540
_refine_ls_extinction_method none
_refine_ls_goodness_of_fit_ref 0.772
_refine_ls_hydrogen_treatment mixed
_refine_ls_matrix_type full
_refine_ls_number_parameters 75
_refine_ls_number_reflns 1440
_refine_ls_number_restraints 24
_refine_ls_restrained_S_all 0.766
_refine_ls_R_factor_all 0.0628
_refine_ls_R_factor_gt 0.0388
_refine_ls_shift/su_max 0.019
_refine_ls_shift/su_mean 0.002
_refine_ls_structure_factor_coef Fsqd
_refine_ls_weighting_details 'w=1/[\s^2^(Fo^2^)+(0.0657P)^2^+0.0000P] where P=(Fo^2^+2Fc^2^)/3'
_refine_ls_weighting_scheme calc
_refine_ls_wR_factor_gt 0.0866
_refine_ls_wR_factor_ref 0.0940
_reflns_number_gt 998
_reflns_number_total 1676
_reflns_threshold_expression >2sigma(I)
_cod_data_source_file b206427h.txt
_cod_data_source_block sr3bawn
_cod_depositor_comments
;
The following automatic conversions were performed:

'_refine_ls_weighting_scheme' value 'calc
w=1/[\s^2^(Fo^2^)+(0.0657P)^2^+0.0000P] where P=(Fo^2^+2Fc^2^)/3' was
changed to 'calc'. New tag '_refine_ls_weighting_details' was
created. The value of the new tag was set to
'w=1/[\s^2^(Fo^2^)+(0.0657P)^2^+0.0000P] where P=(Fo^2^+2Fc^2^)/3'.

Automatic conversion script
Id: cif_fix_values 3143 2015-03-26 13:38:13Z robertas 
;
_cod_original_sg_symbol_H-M Pbca
_cod_database_code 7011986

loop_
_symmetry_equiv_pos_as_xyz
'x, y, z'
'-x+1/2, -y, z+1/2'
'x+1/2, -y+1/2, -z'
'-x, y+1/2, -z+1/2'
'-x, -y, -z'
'x-1/2, y, -z-1/2'
'-x-1/2, y-1/2, z'
'x, -y-1/2, z-1/2'

loop_
_atom_site_label
_atom_site_type_symbol
_atom_site_fract_x
_atom_site_fract_y
_atom_site_fract_z
_atom_site_U_iso_or_equiv
_atom_site_adp_type
_atom_site_occupancy
_atom_site_calc_flag
_atom_site_refinement_flags
_atom_site_disorder_assembly
_atom_site_disorder_group
W1 W 0.40064(5) -0.30534(6) -0.11247(4) 0.00884(17) Uani 1 d . . .
Ba1 Ba 0.72535(8) -0.31276(10) -0.11746(7) 0.0137(3) Uani 0.682(11) d P . .
Sr1 Sr 0.72535(8) -0.31276(10) -0.11746(7) 0.0137(3) Uani 0.318(11) d P . .
Ba2 Ba 0.47013(10) -0.63019(13) -0.14377(10) 0.0110(4) Uani 0.057(12) d P . .
Sr2 Sr 0.47013(10) -0.63019(13) -0.14377(10) 0.0110(4) Uani 0.943(12) d P . .
Sr3 Sr 0.37489(11) 0.03004(13) -0.10310(11) 0.0114(3) Uani 1 d . . .
N5 N 0.5064(10) -0.1879(12) -0.0321(9) 0.012(2) Uani 1 d U . .
N6 N 0.2629(11) -0.2091(13) -0.1728(9) 0.018(3) Uani 1 d U . .
N7 N 0.4990(10) -0.3867(12) -0.2272(9) 0.012(2) Uani 1 d U . .
N9 N 0.3441(10) -0.4370(13) -0.0077(9) 0.015(2) Uani 1 d U . .

loop_
_atom_site_aniso_label
_atom_site_aniso_U_11
_atom_site_aniso_U_22
_atom_site_aniso_U_33
_atom_site_aniso_U_23
_atom_site_aniso_U_13
_atom_site_aniso_U_12
W1 0.0108(3) 0.0074(3) 0.0083(3) -0.0008(2) -0.00035(17) 0.00020(19)
Ba1 0.0184(5) 0.0137(6) 0.0090(5) 0.0010(4) -0.0021(3) -0.0038(3)
Sr1 0.0184(5) 0.0137(6) 0.0090(5) 0.0010(4) -0.0021(3) -0.0038(3)
Ba2 0.0139(6) 0.0093(7) 0.0099(7) 0.0004(5) -0.0003(4) 0.0000(4)
Sr2 0.0139(6) 0.0093(7) 0.0099(7) 0.0004(5) -0.0003(4) 0.0000(4)
Sr3 0.0135(6) 0.0094(7) 0.0111(6) -0.0006(5) 0.0001(4) 0.0002(4)
N5 0.013(3) 0.011(3) 0.013(3) -0.0002(19) 0.0003(18) -0.0004(19)
N6 0.018(3) 0.018(3) 0.017(3) -0.0010(19) -0.0010(19) -0.0006(19)
N7 0.013(3) 0.011(3) 0.011(3) -0.0005(19) -0.0012(18) 0.0010(19)
N9 0.016(3) 0.015(3) 0.014(3) 0.0009(19) -0.0007(18) -0.0008(19)

loop_
_atom_type_symbol
_atom_type_description
_atom_type_scat_dispersion_real
_atom_type_scat_dispersion_imag
_atom_type_scat_source
N N 0.0061 0.0033 'International Tables Vol C Tables 4.2.6.8 and 6.1.1.4'
Sr Sr -1.5307 3.2498 'International Tables Vol C Tables 4.2.6.8 and 6.1.1.4'
Ba Ba -0.3244 2.2819 'International Tables Vol C Tables 4.2.6.8 and 6.1.1.4'
W W -0.8490 6.8722 'International Tables Vol C Tables 4.2.6.8 and 6.1.1.4'

loop_
_geom_angle_atom_site_label_1
_geom_angle_atom_site_label_2
_geom_angle_atom_site_label_3
_geom_angle
_geom_angle_site_symmetry_1
_geom_angle_site_symmetry_3
_geom_angle_publ_flag
N5 W1 N6 110.3(5) . . ?
N5 W1 N9 106.4(5) . . ?
N6 W1 N9 110.3(5) . . ?
N5 W1 N7 107.1(5) . . ?
N6 W1 N7 111.8(5) . . ?
N9 W1 N7 110.7(5) . . ?
N5 W1 Ba2 121.4(4) . . ?
N6 W1 Ba2 128.2(4) . . ?
N9 W1 Ba2 58.6(4) . . ?
N7 W1 Ba2 52.1(3) . . ?
N5 W1 Sr3 54.3(4) . . ?
N6 W1 Sr3 56.4(4) . . ?
N9 W1 Sr3 129.4(4) . . ?
N7 W1 Sr3 119.5(3) . . ?
Ba2 W1 Sr3 170.62(3) . . ?
N5 W1 Sr3 143.9(3) . 7_655 ?
N6 W1 Sr3 65.0(4) . 7_655 ?
N9 W1 Sr3 50.8(3) . 7_655 ?
N7 W1 Sr3 107.5(3) . 7_655 ?
Ba2 W1 Sr3 74.30(3) . 7_655 ?
Sr3 W1 Sr3 114.18(3) . 7_655 ?
N5 W1 Sr2 54.5(4) . 5_645 ?
N6 W1 Sr2 138.4(3) . 5_645 ?
N9 W1 Sr2 54.2(3) . 5_645 ?
N7 W1 Sr2 109.7(3) . 5_645 ?
Ba2 W1 Sr2 80.07(4) . 5_645 ?
Sr3 W1 Sr2 100.99(3) . 5_645 ?
Sr3 W1 Sr2 103.53(3) 7_655 5_645 ?
N5 W1 Ba2 54.5(4) . 5_645 ?
N6 W1 Ba2 138.4(3) . 5_645 ?
N9 W1 Ba2 54.2(3) . 5_645 ?
N7 W1 Ba2 109.7(3) . 5_645 ?
Ba2 W1 Ba2 80.07(4) . 5_645 ?
Sr3 W1 Ba2 100.99(3) . 5_645 ?
Sr3 W1 Ba2 103.53(3) 7_655 5_645 ?
Sr2 W1 Ba2 0.00(6) 5_645 5_645 ?
N5 W1 Ba1 54.7(3) . . ?
N6 W1 Ba1 141.3(4) . . ?
N9 W1 Ba1 108.3(3) . . ?
N7 W1 Ba1 55.0(3) . . ?
Ba2 W1 Ba1 75.79(3) . . ?
Sr3 W1 Ba1 95.97(3) . . ?
Sr3 W1 Ba1 149.77(3) 7_655 . ?
Sr2 W1 Ba1 66.78(3) 5_645 . ?
Ba2 W1 Ba1 66.78(3) 5_645 . ?
N6 Ba1 N5 106.5(3) 6_655 . ?
N6 Ba1 N7 78.7(3) 6_655 . ?
N5 Ba1 N7 64.8(3) . . ?
N6 Ba1 N9 143.6(3) 6_655 5_645 ?
N5 Ba1 N9 88.8(3) . 5_645 ?
N7 Ba1 N9 78.6(3) . 5_645 ?
N6 Ba1 N9 94.3(3) 6_655 3_545 ?
N5 Ba1 N9 79.7(3) . 3_545 ?
N7 Ba1 N9 139.5(3) . 3_545 ?
N9 Ba1 N9 121.2(3) 5_645 3_545 ?
N6 Ba1 W1 98.9(2) 6_655 . ?
N5 Ba1 W1 32.8(2) . . ?
N7 Ba1 W1 33.2(2) . . ?
N9 Ba1 W1 76.2(2) 5_645 . ?
N9 Ba1 W1 112.17(19) 3_545 . ?
N6 Ba1 N6 150.0(2) 6_655 3_545 ?
N5 Ba1 N6 73.3(3) . 3_545 ?
N7 Ba1 N6 124.6(3) . 3_545 ?
N9 Ba1 N6 65.6(3) 5_645 3_545 ?
N9 Ba1 N6 55.8(3) 3_545 3_545 ?
W1 Ba1 N6 95.56(19) . 3_545 ?
N6 Ba1 N5 109.8(3) 6_655 3_545 ?
N5 Ba1 N5 121.82(8) . 3_545 ?
N7 Ba1 N5 165.0(3) . 3_545 ?
N9 Ba1 N5 87.8(3) 5_645 3_545 ?
N9 Ba1 N5 54.0(3) 3_545 3_545 ?
W1 Ba1 N5 148.38(18) . 3_545 ?
N6 Ba1 N5 52.8(3) 3_545 3_545 ?
N6 Ba1 W1 120.4(3) 6_655 3_545 ?
N5 Ba1 W1 90.9(2) . 3_545 ?
N7 Ba1 W1 153.6(2) . 3_545 ?
N9 Ba1 W1 91.3(2) 5_645 3_545 ?
N9 Ba1 W1 32.6(2) 3_545 3_545 ?
W1 Ba1 W1 120.84(3) . 3_545 ?
N6 Ba1 W1 31.45(19) 3_545 3_545 ?
N5 Ba1 W1 31.19(19) 3_545 3_545 ?
N6 Ba1 N7 58.6(3) 6_655 6_655 ?
N5 Ba1 N7 163.8(3) . 6_655 ?
N7 Ba1 N7 114.24(16) . 6_655 ?
N9 Ba1 N7 107.0(3) 5_645 6_655 ?
N9 Ba1 N7 94.4(3) 3_545 6_655 ?
W1 Ba1 N7 147.16(18) . 6_655 ?
N6 Ba1 N7 115.8(3) 3_545 6_655 ?
N5 Ba1 N7 63.5(3) 3_545 6_655 ?
W1 Ba1 N7 91.96(18) 3_545 6_655 ?
N6 Ba1 W1 29.4(3) 6_655 6_655 ?
N5 Ba1 W1 135.7(2) . 6_655 ?
N7 Ba1 W1 92.2(2) . 6_655 ?
N9 Ba1 W1 124.9(2) 5_645 6_655 ?
N9 Ba1 W1 100.87(19) 3_545 6_655 ?
W1 Ba1 W1 121.21(3) . 6_655 ?
N6 Ba1 W1 142.82(19) 3_545 6_655 ?
N5 Ba1 W1 90.34(18) 3_545 6_655 ?
W1 Ba1 W1 113.34(3) 3_545 6_655 ?
N7 Ba1 W1 30.27(18) 6_655 6_655 ?
N6 Ba1 Ba2 67.2(2) 6_655 7_765 ?
N5 Ba1 Ba2 122.5(2) . 7_765 ?
N7 Ba1 Ba2 145.8(2) . 7_765 ?
N9 Ba1 Ba2 131.3(2) 5_645 7_765 ?
N9 Ba1 Ba2 46.28(19) 3_545 7_765 ?
W1 Ba1 Ba2 149.50(4) . 7_765 ?
N6 Ba1 Ba2 87.28(19) 3_545 7_765 ?
N5 Ba1 Ba2 44.95(19) 3_545 7_765 ?
W1 Ba1 Ba2 55.90(3) 3_545 7_765 ?
N7 Ba1 Ba2 48.43(18) 6_655 7_765 ?
W1 Ba1 Ba2 58.62(3) 6_655 7_765 ?
N7 Ba2 N6 109.5(4) . 7_655 ?
N7 Ba2 N9 86.5(3) . 5_645 ?
N6 Ba2 N9 146.8(3) 7_655 5_645 ?
N7 Ba2 N5 150.6(3) . 5_645 ?
N6 Ba2 N5 89.5(3) 7_655 5_645 ?
N9 Ba2 N5 66.5(3) 5_645 5_645 ?
N7 Ba2 N9 69.6(3) . . ?
N6 Ba2 N9 80.0(3) 7_655 . ?
N9 Ba2 N9 78.9(3) 5_645 . ?
N5 Ba2 N9 93.0(3) 5_645 . ?
N7 Ba2 N7 125.14(6) . 4_644 ?
N6 Ba2 N7 77.5(3) 7_655 4_644 ?
N9 Ba2 N7 117.4(3) 5_645 4_644 ?
N5 Ba2 N7 79.8(3) 5_645 4_644 ?
N9 Ba2 N7 156.5(3) . 4_644 ?
N7 Ba2 W1 34.8(2) . . ?
N6 Ba2 W1 95.2(3) 7_655 . ?
N9 Ba2 W1 81.6(3) 5_645 . ?
N5 Ba2 W1 124.5(2) 5_645 . ?
N9 Ba2 W1 34.8(2) . . ?
N7 Ba2 W1 155.0(2) 4_644 . ?
N7 Ba2 W1 117.5(2) . 5_645 ?
N6 Ba2 W1 116.4(3) 7_655 5_645 ?
N9 Ba2 W1 34.0(2) 5_645 5_645 ?
N5 Ba2 W1 33.6(2) 5_645 5_645 ?
N9 Ba2 W1 79.1(2) . 5_645 ?
N7 Ba2 W1 104.7(2) 4_644 5_645 ?
W1 Ba2 W1 99.93(4) . 5_645 ?
N7 Ba2 Sr3 163.0(2) . 1_545 ?
N6 Ba2 Sr3 57.7(3) 7_655 1_545 ?
N9 Ba2 Sr3 110.2(3) 5_645 1_545 ?
N5 Ba2 Sr3 46.1(2) 5_645 1_545 ?
N9 Ba2 Sr3 115.2(2) . 1_545 ?
N7 Ba2 Sr3 45.1(2) 4_644 1_545 ?
W1 Ba2 Sr3 147.06(4) . 1_545 ?
W1 Ba2 Sr3 79.42(4) 5_645 1_545 ?
N7 Ba2 W1 95.4(2) . 4_644 ?
N6 Ba2 W1 96.5(3) 7_655 4_644 ?
N9 Ba2 W1 111.1(2) 5_645 4_644 ?
N5 Ba2 W1 104.7(2) 5_645 4_644 ?
N9 Ba2 W1 161.9(2) . 4_644 ?
N7 Ba2 W1 31.3(2) 4_644 4_644 ?
W1 Ba2 W1 129.36(4) . 4_644 ?
W1 Ba2 W1 117.85(4) 5_645 4_644 ?
Sr3 Ba2 W1 76.40(4) 1_545 4_644 ?
N7 Ba2 N6 83.1(3) . 4_644 ?
N6 Ba2 N6 126.4(3) 7_655 4_644 ?
N9 Ba2 N6 83.1(3) 5_645 4_644 ?
N5 Ba2 N6 103.8(3) 5_645 4_644 ?
N9 Ba2 N6 148.0(3) . 4_644 ?
N7 Ba2 N6 55.2(3) 4_644 4_644 ?
W1 Ba2 N6 116.5(2) . 4_644 ?
W1 Ba2 N6 100.11(18) 5_645 4_644 ?
Sr3 Ba2 N6 95.8(2) 1_545 4_644 ?
W1 Ba2 N6 30.00(19) 4_644 4_644 ?
N7 Ba2 Ba1 112.0(2) . 7_755 ?
N6 Ba2 Ba1 133.7(3) 7_655 7_755 ?
N9 Ba2 Ba1 55.7(2) 5_645 7_755 ?
N5 Ba2 Ba1 62.8(2) 5_645 7_755 ?
N9 Ba2 Ba1 133.7(2) . 7_755 ?
N7 Ba2 Ba1 62.3(2) 4_644 7_755 ?
W1 Ba2 Ba1 130.86(4) . 7_755 ?
W1 Ba2 Ba1 58.73(2) 5_645 7_755 ?
Sr3 Ba2 Ba1 77.21(4) 1_545 7_755 ?
W1 Ba2 Ba1 60.41(3) 4_644 7_755 ?
N6 Ba2 Ba1 43.14(18) 4_644 7_755 ?
N7 Sr3 N5 92.1(4) 4_654 5_655 ?
N7 Sr3 N9 140.3(3) 4_654 7_665 ?
N5 Sr3 N9 95.4(3) 5_655 7_665 ?
N7 Sr3 N5 103.2(3) 4_654 . ?
N5 Sr3 N5 92.0(4) 5_655 . ?
N9 Sr3 N5 115.3(3) 7_665 . ?
N7 Sr3 N6 105.5(3) 4_654 . ?
N5 Sr3 N6 156.2(4) 5_655 . ?
N9 Sr3 N6 81.4(4) 7_665 . ?
N5 Sr3 N6 68.7(3) . . ?
N7 Sr3 N6 76.7(3) 4_654 7_665 ?
N5 Sr3 N6 83.9(3) 5_655 7_665 ?
N9 Sr3 N6 65.5(3) 7_665 7_665 ?
N5 Sr3 N6 175.9(3) . 7_665 ?
N6 Sr3 N6 115.4(2) . 7_665 ?
N7 Sr3 W1 104.6(3) 4_654 . ?
N5 Sr3 W1 125.8(3) 5_655 . ?
N9 Sr3 W1 102.3(3) 7_665 . ?
N5 Sr3 W1 34.3(2) . . ?
N6 Sr3 W1 34.6(2) . . ?
N6 Sr3 W1 149.8(2) 7_665 . ?
N7 Sr3 W1 106.1(2) 4_654 7_665 ?
N5 Sr3 W1 99.0(3) 5_655 7_665 ?
N9 Sr3 W1 34.2(3) 7_665 7_665 ?
N5 Sr3 W1 148.1(2) . 7_665 ?
N6 Sr3 W1 91.6(2) . 7_665 ?
N6 Sr3 W1 33.8(2) 7_665 7_665 ?
W1 Sr3 W1 123.62(4) . 7_665 ?
N7 Sr3 Sr2 55.7(3) 4_654 1_565 ?
N5 Sr3 Sr2 50.8(3) 5_655 1_565 ?
N9 Sr3 Sr2 101.3(3) 7_665 1_565 ?
N5 Sr3 Sr2 130.5(2) . 1_565 ?
N6 Sr3 Sr2 153.0(2) . 1_565 ?
N6 Sr3 Sr2 46.0(2) 7_665 1_565 ?
W1 Sr3 Sr2 156.42(4) . 1_565 ?
W1 Sr3 Sr2 77.66(4) 7_665 1_565 ?
N7 Sr3 Ba2 55.7(3) 4_654 1_565 ?
N5 Sr3 Ba2 50.8(3) 5_655 1_565 ?
N9 Sr3 Ba2 101.3(3) 7_665 1_565 ?
N5 Sr3 Ba2 130.5(2) . 1_565 ?
N6 Sr3 Ba2 153.0(2) . 1_565 ?
N6 Sr3 Ba2 46.0(2) 7_665 1_565 ?
W1 Sr3 Ba2 156.42(4) . 1_565 ?
W1 Sr3 Ba2 77.66(4) 7_665 1_565 ?
Sr2 Sr3 Ba2 0.00(5) 1_565 1_565 ?
N7 Sr3 Sr3 101.2(2) 4_654 5_655 ?
N5 Sr3 Sr3 47.5(3) 5_655 5_655 ?
N9 Sr3 Sr3 112.4(2) 7_665 5_655 ?
N5 Sr3 Sr3 44.5(2) . 5_655 ?
N6 Sr3 Sr3 111.9(3) . 5_655 ?
N6 Sr3 Sr3 131.4(2) 7_665 5_655 ?
W1 Sr3 Sr3 78.51(4) . 5_655 ?
W1 Sr3 Sr3 137.44(6) 7_665 5_655 ?
Sr2 Sr3 Sr3 92.06(5) 1_565 5_655 ?
Ba2 Sr3 Sr3 92.06(5) 1_565 5_655 ?
N7 Sr3 Ba1 163.6(3) 4_654 3_445 ?
N5 Sr3 Ba1 97.1(3) 5_655 3_445 ?
N9 Sr3 Ba1 52.3(3) 7_665 3_445 ?
N5 Sr3 Ba1 63.0(2) . 3_445 ?
N6 Sr3 Ba1 62.3(2) . 3_445 ?
N6 Sr3 Ba1 117.7(2) 7_665 3_445 ?
W1 Sr3 Ba1 59.08(3) . 3_445 ?
W1 Sr3 Ba1 85.94(4) 7_665 3_445 ?
Sr2 Sr3 Ba1 139.64(4) 1_565 3_445 ?
Ba2 Sr3 Ba1 139.64(4) 1_565 3_445 ?
Sr3 Sr3 Ba1 75.58(5) 5_655 3_445 ?
W1 N5 Sr3 170.9(6) . 5_655 ?
W1 N5 Sr3 91.4(4) . . ?
Sr3 N5 Sr3 88.0(4) 5_655 . ?
W1 N5 Sr2 92.0(4) . 5_645 ?
Sr3 N5 Sr2 83.2(3) 5_655 5_645 ?
Sr3 N5 Sr2 143.1(4) . 5_645 ?
W1 N5 Ba2 92.0(4) . 5_645 ?
Sr3 N5 Ba2 83.2(3) 5_655 5_645 ?
Sr3 N5 Ba2 143.1(4) . 5_645 ?
Sr2 N5 Ba2 0.00(7) 5_645 5_645 ?
W1 N5 Ba1 92.5(4) . . ?
Sr3 N5 Ba1 94.7(3) 5_655 . ?
Sr3 N5 Ba1 131.6(4) . . ?
Sr2 N5 Ba1 84.9(3) 5_645 . ?
Ba2 N5 Ba1 84.9(3) 5_645 . ?
W1 N5 N9 37.0(3) . . ?
Sr3 N5 N9 135.8(5) 5_655 . ?
Sr3 N5 N9 112.5(4) . . ?
Sr2 N5 N9 56.6(3) 5_645 . ?
Ba2 N5 N9 56.6(3) 5_645 . ?
Ba1 N5 N9 98.7(4) . . ?
W1 N5 N7 36.6(3) . . ?
Sr3 N5 N7 151.8(5) 5_655 . ?
Sr3 N5 N7 105.4(4) . . ?
Sr2 N5 N7 98.9(4) 5_645 . ?
Ba2 N5 N7 98.9(4) 5_645 . ?
Ba1 N5 N7 57.7(3) . . ?
N9 N5 N7 62.0(4) . . ?
W1 N5 N6 35.0(3) . . ?
Sr3 N5 N6 142.2(5) 5_655 . ?
Sr3 N5 N6 56.7(3) . . ?
Sr2 N5 N6 116.0(4) 5_645 . ?
Ba2 N5 N6 116.0(4) 5_645 . ?
Ba1 N5 N6 118.1(4) . . ?
N9 N5 N6 61.1(4) . . ?
N7 N5 N6 61.6(4) . . ?
W1 N5 Sr1 75.1(3) . 3_445 ?
Sr3 N5 Sr1 96.0(3) 5_655 3_445 ?
Sr3 N5 Sr1 73.2(2) . 3_445 ?
Sr2 N5 Sr1 72.2(2) 5_645 3_445 ?
Ba2 N5 Sr1 72.2(2) 5_645 3_445 ?
Ba1 N5 Sr1 153.3(4) . 3_445 ?
N9 N5 Sr1 57.3(3) . 3_445 ?
N7 N5 Sr1 111.5(4) . 3_445 ?
N6 N5 Sr1 63.4(3) . 3_445 ?
W1 N5 Ba1 75.1(3) . 3_445 ?
Sr3 N5 Ba1 96.0(3) 5_655 3_445 ?
Sr3 N5 Ba1 73.2(2) . 3_445 ?
Sr2 N5 Ba1 72.2(2) 5_645 3_445 ?
Ba2 N5 Ba1 72.2(2) 5_645 3_445 ?
Ba1 N5 Ba1 153.3(4) . 3_445 ?
N9 N5 Ba1 57.3(3) . 3_445 ?
N7 N5 Ba1 111.5(4) . 3_445 ?
N6 N5 Ba1 63.4(3) . 3_445 ?
Sr1 N5 Ba1 0.00(4) 3_445 3_445 ?
W1 N6 Sr2 146.6(6) . 7_665 ?
W1 N6 Ba2 146.6(6) . 7_665 ?
Sr2 N6 Ba2 0.00(8) 7_665 7_665 ?
W1 N6 Sr1 105.7(5) . 6 ?
Sr2 N6 Sr1 95.3(4) 7_665 6 ?
Ba2 N6 Sr1 95.3(4) 7_665 6 ?
W1 N6 Ba1 105.7(5) . 6 ?
Sr2 N6 Ba1 95.3(4) 7_665 6 ?
Ba2 N6 Ba1 95.3(4) 7_665 6 ?
Sr1 N6 Ba1 0.00(6) 6 6 ?
W1 N6 Sr3 89.0(4) . . ?
Sr2 N6 Sr3 96.6(4) 7_665 . ?
Ba2 N6 Sr3 96.6(4) 7_665 . ?
Sr1 N6 Sr3 131.1(5) 6 . ?
Ba1 N6 Sr3 131.1(5) 6 . ?
W1 N6 Sr3 81.2(4) . 7_655 ?
Sr2 N6 Sr3 76.3(3) 7_665 7_655 ?
Ba2 N6 Sr3 76.3(3) 7_665 7_655 ?
Sr1 N6 Sr3 81.9(3) 6 7_655 ?
Ba1 N6 Sr3 81.9(3) 6 7_655 ?
Sr3 N6 Sr3 147.0(4) . 7_655 ?
W1 N6 N5 34.7(3) . . ?
Sr2 N6 N5 134.7(5) 7_665 . ?
Ba2 N6 N5 134.7(5) 7_665 . ?
Sr1 N6 N5 129.9(5) 6 . ?
Ba1 N6 N5 129.9(5) 6 . ?
Sr3 N6 N5 54.6(3) . . ?
Sr3 N6 N5 108.2(4) 7_655 . ?
W1 N6 N9 34.9(3) . . ?
Sr2 N6 N9 113.3(4) 7_665 . ?
Ba2 N6 N9 113.3(4) 7_665 . ?
Sr1 N6 N9 110.1(5) 6 . ?
Ba1 N6 N9 110.1(5) 6 . ?
Sr3 N6 N9 108.1(4) . . ?
Sr3 N6 N9 50.0(3) 7_655 . ?
N5 N6 N9 58.4(4) . . ?
W1 N6 N7 34.1(3) . . ?
Sr2 N6 N7 162.2(5) 7_665 . ?
Ba2 N6 N7 162.2(5) 7_665 . ?
Sr1 N6 N7 73.7(3) 6 . ?
Ba1 N6 N7 73.7(3) 6 . ?
Sr3 N6 N7 101.2(4) . . ?
Sr3 N6 N7 88.2(4) 7_655 . ?
N5 N6 N7 58.3(4) . . ?
N9 N6 N7 60.0(4) . . ?
W1 N6 Sr1 75.3(3) . 3_445 ?
Sr2 N6 Sr1 75.1(3) 7_665 3_445 ?
Ba2 N6 Sr1 75.1(3) 7_665 3_445 ?
Sr1 N6 Sr1 155.9(5) 6 3_445 ?
Ba1 N6 Sr1 155.9(5) 6 3_445 ?
Sr3 N6 Sr1 72.6(3) . 3_445 ?
Sr3 N6 Sr1 74.4(2) 7_655 3_445 ?
N5 N6 Sr1 63.8(3) . 3_445 ?
N9 N6 Sr1 56.8(3) . 3_445 ?
N7 N6 Sr1 109.3(4) . 3_445 ?
W1 N6 Ba1 75.3(3) . 3_445 ?
Sr2 N6 Ba1 75.1(3) 7_665 3_445 ?
Ba2 N6 Ba1 75.1(3) 7_665 3_445 ?
Sr1 N6 Ba1 155.9(5) 6 3_445 ?
Ba1 N6 Ba1 155.9(5) 6 3_445 ?
Sr3 N6 Ba1 72.6(3) . 3_445 ?
Sr3 N6 Ba1 74.4(2) 7_655 3_445 ?
N5 N6 Ba1 63.8(3) . 3_445 ?
N9 N6 Ba1 56.8(3) . 3_445 ?
N7 N6 Ba1 109.3(4) . 3_445 ?
Sr1 N6 Ba1 0.00(5) 3_445 3_445 ?
W1 N7 Sr3 172.7(6) . 4_644 ?
W1 N7 Ba2 93.1(4) . . ?
Sr3 N7 Ba2 93.6(4) 4_644 . ?
W1 N7 Ba1 91.8(4) . . ?
Sr3 N7 Ba1 89.8(3) 4_644 . ?
Ba2 N7 Ba1 99.4(3) . . ?
W1 N7 Sr2 93.9(4) . 4_654 ?
Sr3 N7 Sr2 79.2(3) 4_644 4_654 ?
Ba2 N7 Sr2 171.3(5) . 4_654 ?
Ba1 N7 Sr2 85.5(3) . 4_654 ?
W1 N7 Ba2 93.9(4) . 4_654 ?
Sr3 N7 Ba2 79.2(3) 4_644 4_654 ?
Ba2 N7 Ba2 171.3(5) . 4_654 ?
Ba1 N7 Ba2 85.5(3) . 4_654 ?
Sr2 N7 Ba2 0.00(6) 4_654 4_654 ?
W1 N7 N5 36.2(3) . . ?
Sr3 N7 N5 142.6(5) 4_644 . ?
Ba2 N7 N5 108.1(4) . . ?
Ba1 N7 N5 57.4(3) . . ?
Sr2 N7 N5 80.6(4) 4_654 . ?
Ba2 N7 N5 80.6(4) 4_654 . ?
W1 N7 N9 34.7(3) . . ?
Sr3 N7 N9 152.0(5) 4_644 . ?
Ba2 N7 N9 58.5(3) . . ?
Ba1 N7 N9 96.2(4) . . ?
Sr2 N7 N9 128.4(4) 4_654 . ?
Ba2 N7 N9 128.4(4) 4_654 . ?
N5 N7 N9 58.8(4) . . ?
W1 N7 N6 34.0(3) . . ?
Sr3 N7 N6 139.8(5) 4_644 . ?
Ba2 N7 N6 110.1(4) . . ?
Ba1 N7 N6 116.3(4) . . ?
Sr2 N7 N6 73.6(3) 4_654 . ?
Ba2 N7 N6 73.6(3) 4_654 . ?
N5 N7 N6 60.1(4) . . ?
N9 N7 N6 59.6(4) . . ?
W1 N7 N6 118.1(5) . 6_655 ?
Sr3 N7 N6 58.4(3) 4_644 6_655 ?
Ba2 N7 N6 132.8(4) . 6_655 ?
Ba1 N7 N6 49.2(2) . 6_655 ?
Sr2 N7 N6 46.7(3) 4_654 6_655 ?
Ba2 N7 N6 46.7(3) 4_654 6_655 ?
N5 N7 N6 85.0(4) . 6_655 ?
N9 N7 N6 141.5(5) . 6_655 ?
N6 N7 N6 115.5(5) . 6_655 ?
W1 N9 Sr3 94.9(4) . 7_655 ?
W1 N9 Sr2 91.9(4) . 5_645 ?
Sr3 N9 Sr2 162.6(5) 7_655 5_645 ?
W1 N9 Ba2 91.9(4) . 5_645 ?
Sr3 N9 Ba2 162.6(5) 7_655 5_645 ?
Sr2 N9 Ba2 0.00(7) 5_645 5_645 ?
W1 N9 Ba2 86.5(4) . . ?
Sr3 N9 Ba2 95.3(4) 7_655 . ?
Sr2 N9 Ba2 101.1(3) 5_645 . ?
Ba2 N9 Ba2 101.1(3) 5_645 . ?
W1 N9 Sr1 167.1(6) . 5_645 ?
Sr3 N9 Sr1 83.7(3) 7_655 5_645 ?
Sr2 N9 Sr1 93.1(3) 5_645 5_645 ?
Ba2 N9 Sr1 93.1(3) 5_645 5_645 ?
Ba2 N9 Sr1 80.8(3) . 5_645 ?
W1 N9 Ba1 167.1(6) . 5_645 ?
Sr3 N9 Ba1 83.7(3) 7_655 5_645 ?
Sr2 N9 Ba1 93.1(3) 5_645 5_645 ?
Ba2 N9 Ba1 93.1(3) 5_645 5_645 ?
Ba2 N9 Ba1 80.8(3) . 5_645 ?
Sr1 N9 Ba1 0.00(5) 5_645 5_645 ?
W1 N9 N5 36.6(3) . . ?
Sr3 N9 N5 124.8(5) 7_655 . ?
Sr2 N9 N5 56.9(3) 5_645 . ?
Ba2 N9 N5 56.9(3) 5_645 . ?
Ba2 N9 N5 102.9(4) . . ?
Sr1 N9 N5 150.1(4) 5_645 . ?
Ba1 N9 N5 150.1(4) 5_645 . ?
W1 N9 N6 34.8(3) . . ?
Sr3 N9 N6 64.5(3) 7_655 . ?
Sr2 N9 N6 115.8(5) 5_645 . ?
Ba2 N9 N6 115.8(5) 5_645 . ?
Ba2 N9 N6 105.2(4) . . ?
Sr1 N9 N6 147.9(4) 5_645 . ?
Ba1 N9 N6 147.9(4) 5_645 . ?
N5 N9 N6 60.5(4) . . ?
W1 N9 N7 34.6(3) . . ?
Sr3 N9 N7 97.6(4) 7_655 . ?
Sr2 N9 N7 97.1(4) 5_645 . ?
Ba2 N9 N7 97.1(4) 5_645 . ?
Ba2 N9 N7 51.9(3) . . ?
Sr1 N9 N7 132.7(5) 5_645 . ?
Ba1 N9 N7 132.7(5) 5_645 . ?
N5 N9 N7 59.2(4) . . ?
N6 N9 N7 60.5(4) . . ?
W1 N9 Sr1 84.1(4) . 3_445 ?
Sr3 N9 Sr1 86.7(3) 7_655 3_445 ?
Sr2 N9 Sr1 78.0(3) 5_645 3_445 ?
Ba2 N9 Sr1 78.0(3) 5_645 3_445 ?
Ba2 N9 Sr1 170.6(4) . 3_445 ?
Sr1 N9 Sr1 108.5(3) 5_645 3_445 ?
Ba1 N9 Sr1 108.5(3) 5_645 3_445 ?
N5 N9 Sr1 68.6(3) . 3_445 ?
N6 N9 Sr1 67.4(3) . 3_445 ?
N7 N9 Sr1 118.7(4) . 3_445 ?

loop_
_geom_bond_atom_site_label_1
_geom_bond_atom_site_label_2
_geom_bond_distance
_geom_bond_site_symmetry_2
_geom_bond_publ_flag
W1 N5 1.851(11) . ?
W1 N6 1.864(12) . ?
W1 N9 1.871(11) . ?
W1 N7 1.869(11) . ?
W1 Ba2 3.2709(17) . ?
W1 Sr3 3.2829(17) . ?
W1 Sr3 3.3118(15) 7_655 ?
W1 Sr2 3.3465(14) 5_645 ?
W1 Ba2 3.3465(14) 5_645 ?
W1 Ba1 3.4127(14) . ?
Ba1 N6 2.680(11) 6_655 ?
Ba1 N5 2.787(11) . ?
Ba1 N7 2.796(10) . ?
Ba1 N9 2.936(12) 5_645 ?
Ba1 N9 3.102(12) 3_545 ?
Ba1 N6 3.420(11) 3_545 ?
Ba1 N5 3.431(11) 3_545 ?
Ba1 W1 3.4542(12) 3_545 ?
Ba1 N7 3.476(10) 6_655 ?
Ba1 W1 3.6539(12) 6_655 ?
Ba1 Ba2 3.6740(17) 7_765 ?
Ba2 N7 2.584(11) . ?
Ba2 N6 2.588(11) 7_655 ?
Ba2 N9 2.714(10) 5_645 ?
Ba2 N5 2.725(11) 5_645 ?
Ba2 N9 2.798(11) . ?
Ba2 N7 2.938(11) 4_644 ?
Ba2 W1 3.3465(14) 5_645 ?
Ba2 Sr3 3.493(2) 1_545 ?
Ba2 W1 3.5872(14) 4_644 ?
Ba2 N6 3.613(11) 4_644 ?
Ba2 Ba1 3.6740(17) 7_755 ?
Sr3 N7 2.519(11) 4_654 ?
Sr3 N5 2.534(11) 5_655 ?
Sr3 N9 2.577(10) 7_665 ?
Sr3 N5 2.667(12) . ?
Sr3 N6 2.736(12) . ?
Sr3 N6 3.038(12) 7_665 ?
Sr3 W1 3.3118(15) 7_665 ?
Sr3 Sr2 3.493(2) 1_565 ?
Sr3 Ba2 3.493(2) 1_565 ?
Sr3 Sr3 3.613(2) 5_655 ?
Sr3 Ba1 3.6870(17) 3_445 ?
N5 Sr3 2.534(11) 5_655 ?
N5 Sr2 2.725(11) 5_645 ?
N5 Ba2 2.725(11) 5_645 ?
N5 N9 2.981(16) . ?
N5 N7 2.993(16) . ?
N5 N6 3.048(15) . ?
N5 Sr1 3.431(11) 3_445 ?
N5 Ba1 3.431(11) 3_445 ?
N6 Sr2 2.588(11) 7_665 ?
N6 Ba2 2.588(11) 7_665 ?
N6 Sr1 2.680(11) 6 ?
N6 Ba1 2.680(11) 6 ?
N6 Sr3 3.038(12) 7_655 ?
N6 N9 3.064(17) . ?
N6 N7 3.092(16) . ?
N6 Sr1 3.420(11) 3_445 ?
N6 Ba1 3.420(11) 3_445 ?
N7 Sr3 2.519(11) 4_644 ?
N7 Sr2 2.938(11) 4_654 ?
N7 Ba2 2.938(11) 4_654 ?
N7 N9 3.077(15) . ?
N7 N6 3.471(16) 6_655 ?
N9 Sr3 2.577(10) 7_655 ?
N9 Sr2 2.714(10) 5_645 ?
N9 Ba2 2.714(10) 5_645 ?
N9 Sr1 2.936(12) 5_645 ?
N9 Ba1 2.936(12) 5_645 ?
N9 Sr1 3.102(12) 3_445 ?
